data_4316992
loop_
_publ_author_name
'Alexander Rothenberger'
'Maryam Shafaei-Fallah'
'Mercouri G. Kanatzidis'

_publ_contact_author
;
      Prof. M. G. Kanatzidis
      Department of Chemistry
      2145 Sheridan Road
      Northwestern University
      Evanston, IL 60208-3113
      USA
;
_publ_contact_author_email m-kanatzidis@northwestern.edu
_publ_contact_author_fax 'Int + 847-491-5937'
_publ_contact_author_phone 'Int + 847-467-1541'
_publ_section_title
;
 Aluminosilicate Relatives: Chalcogenoaluminogermanates Rb3(AlQ2)3(GeQ2)7
 (Q = S, Se)
;
_journal_name_full 'Inorganic Chemistry'
_journal_page_first 9749
_journal_page_last 9751
_journal_paper_doi 10.1021/ic101627v
_journal_volume 49
_journal_year 2010
_chemical_formula_sum 'Al3 Ge7 Rb3 Se20'
_chemical_formula_weight 2424.68
_space_group_IT_number 14
_symmetry_cell_setting monoclinic
_symmetry_space_group_name_Hall '-P 2ybc'
_symmetry_space_group_name_H-M 'P 1 21/c 1'
_atom_sites_solution_hydrogens none
_atom_sites_solution_primary direct
_atom_sites_solution_secondary difmap
_audit_creation_method SHELXL-97
_cell_angle_alpha 90.00
_cell_angle_beta 90.360(5)
_cell_angle_gamma 90.00
_cell_formula_units_Z 2
_cell_length_a 7.0580(5)
_cell_length_b 39.419(2)
_cell_length_c 7.0412(4)
_cell_measurement_reflns_used 6386
_cell_measurement_temperature 293(2)
_cell_measurement_theta_max 25.55
_cell_measurement_theta_min 2.89
_cell_volume 1959.0(2)
_computing_cell_refinement 'STOE X-AREA'
_computing_data_collection 'STOE X-AREA'
_computing_data_reduction 'STOE X-RED'
_computing_structure_refinement 'SHELXL-97 (Sheldrick, 2008)'
_computing_structure_solution 'SHELXS-97 (Sheldrick, 2008)'
_diffrn_ambient_temperature 293(2)
_diffrn_detector_area_resol_mean 6.67
_diffrn_measured_fraction_theta_full 0.999
_diffrn_measured_fraction_theta_max 0.993
_diffrn_measurement_device_type 'STOE IPDS 2T'
_diffrn_measurement_method 'rotation method'
_diffrn_radiation_monochromator graphite
_diffrn_radiation_source 'fine-focus sealed tube'
_diffrn_radiation_type MoK\a
_diffrn_radiation_wavelength 0.71073
_diffrn_reflns_av_R_equivalents 0.0503
_diffrn_reflns_av_sigmaI/netI 0.0386
_diffrn_reflns_limit_h_max 8
_diffrn_reflns_limit_h_min -8
_diffrn_reflns_limit_k_max 47
_diffrn_reflns_limit_k_min -47
_diffrn_reflns_limit_l_max 8
_diffrn_reflns_limit_l_min -8
_diffrn_reflns_number 12638
_diffrn_reflns_theta_full 25.00
_diffrn_reflns_theta_max 25.61
_diffrn_reflns_theta_min 2.89
_exptl_absorpt_coefficient_mu 27.652
_exptl_absorpt_correction_T_max 0.0442
_exptl_absorpt_correction_T_min 0.0320
_exptl_absorpt_correction_type integration
_exptl_absorpt_process_details 'STOE X-Shape2'
_exptl_crystal_colour yellow
_exptl_crystal_density_diffrn 4.111
_exptl_crystal_density_method 'not measured'
_exptl_crystal_description block
_exptl_crystal_F_000 2108
_exptl_crystal_size_max 0.40
_exptl_crystal_size_mid 0.30
_exptl_crystal_size_min 0.30
_refine_diff_density_max 1.013
_refine_diff_density_min -0.945
_refine_diff_density_rms 0.187
_refine_ls_extinction_method none
_refine_ls_goodness_of_fit_ref 1.089
_refine_ls_hydrogen_treatment undef
_refine_ls_matrix_type full
_refine_ls_number_parameters 166
_refine_ls_number_reflns 3671
_refine_ls_number_restraints 0
_refine_ls_restrained_S_all 1.089
_refine_ls_R_factor_all 0.0492
_refine_ls_R_factor_gt 0.0380
_refine_ls_shift/su_max 0.001
_refine_ls_shift/su_mean 0.000
_refine_ls_structure_factor_coef Fsqd
_refine_ls_weighting_details 'calc w=1/[\s^2^(Fo^2^)+(0.0459P)^2^+0.0000P] where P=(Fo^2^+2Fc^2^)/3'
_refine_ls_weighting_scheme calc
_refine_ls_wR_factor_gt 0.0812
_refine_ls_wR_factor_ref 0.0855
_reflns_number_gt 3198
_reflns_number_total 3671
_reflns_threshold_expression >2sigma(I)
_cod_data_source_file ic101627v_si_001_1.cif
_cod_data_source_block 2
_cod_original_cell_volume 1958.9(2)
_cod_original_sg_symbol_H-M 'P 21/c'
_cod_database_code 4316992

loop_
_symmetry_equiv_pos_as_xyz
'x, y, z'
'-x, y+1/2, -z+1/2'
'-x, -y, -z'
'x, -y-1/2, z-1/2'

loop_
_atom_site_label
_atom_site_type_symbol
_atom_site_fract_x
_atom_site_fract_y
_atom_site_fract_z
_atom_site_U_iso_or_equiv
_atom_site_adp_type
_atom_site_occupancy
_atom_site_symmetry_multiplicity
_atom_site_calc_flag
_atom_site_refinement_flags
_atom_site_disorder_assembly
_atom_site_disorder_group
Se1 Se 0.02684(11) 0.49826(2) 0.24529(11) 0.03483(19) Uani 1 1 d . . .
Se2 Se 0.07507(10) 0.664190(19) 0.22319(11) 0.03008(18) Uani 1 1 d . . .
Se3 Se 0.10812(11) 0.58398(2) 0.52003(12) 0.03489(19) Uani 1 1 d . . .
Se4 Se 0.16255(10) 0.08574(2) 0.47416(12) 0.03349(19) Uani 1 1 d . . .
Se5 Se 0.16520(10) 0.25344(2) 0.31973(11) 0.03445(19) Uani 1 1 d . . .
Se6 Se 0.35009(10) 0.58855(2) 0.01532(11) 0.03254(18) Uani 1 1 d . . .
Se7 Se 0.41193(11) 0.04643(2) 0.03483(14) 0.0407(2) Uani 1 1 d . . .
Se8 Se 0.42822(11) 0.14137(2) 0.05470(12) 0.03311(18) Uani 1 1 d . . .
Se9 Se 0.46731(11) 0.317507(19) 0.06199(12) 0.03375(19) Uani 1 1 d . . .
Se10 Se 0.66141(10) 0.228863(19) 0.08710(12) 0.03262(19) Uani 1 1 d . . .
Rb1 Rb 0.0382(2) 0.83511(3) 0.22695(16) 0.0810(4) Uani 1 1 d . . .
Rb2 Rb 0.5000 0.0000 0.5000 0.0918(7) Uani 1 2 d S . .
Al1 Al 0.068(9) 0.0346(18) 0.036(9) 0.0272(5) Uani 0.20 1 d P . .
Al2 Al 0.123(6) 0.6041(17) 0.202(10) 0.0249(4) Uani 0.18 1 d P . .
Al3 Al 0.384(6) 0.2599(12) 0.042(4) 0.0245(5) Uani 0.30 1 d P . .
Al4 Al 0.408(5) 0.0952(8) 0.269(4) 0.0226(12) Uani 0.57 1 d P . .
Al5 Al 0.610(13) 0.178(3) 0.241(13) 0.0250(7) Uani 0.25 1 d P . .
Ge1 Ge 0.0879(6) 0.03570(14) 0.0149(6) 0.0272(5) Uani 0.80 1 d P . .
Ge2 Ge 0.0931(3) 0.60441(11) 0.2063(7) 0.0249(4) Uani 0.82 1 d P . .
Ge3 Ge 0.3761(9) 0.25963(16) 0.0713(5) 0.0245(5) Uani 0.70 1 d P . .
Ge4 Ge 0.409(2) 0.0916(4) 0.2438(18) 0.0226(12) Uani 0.43 1 d P . .
Ge5 Ge 0.5963(14) 0.1786(3) 0.2559(14) 0.0250(7) Uani 0.75 1 d P . .

loop_
_atom_site_aniso_label
_atom_site_aniso_U_11
_atom_site_aniso_U_22
_atom_site_aniso_U_33
_atom_site_aniso_U_23
_atom_site_aniso_U_13
_atom_site_aniso_U_12
Se1 0.0486(4) 0.0307(4) 0.0252(4) 0.0038(3) 0.0005(3) 0.0057(3)
Se2 0.0277(3) 0.0243(4) 0.0382(5) 0.0005(3) -0.0011(3) 0.0001(3)
Se3 0.0423(4) 0.0303(4) 0.0320(4) 0.0024(3) -0.0038(3) -0.0066(3)
Se4 0.0237(3) 0.0415(5) 0.0352(4) 0.0085(4) -0.0001(3) 0.0036(3)
Se5 0.0305(4) 0.0478(5) 0.0251(4) 0.0060(3) 0.0009(3) -0.0003(3)
Se6 0.0239(3) 0.0416(4) 0.0321(4) -0.0049(3) -0.0019(3) 0.0020(3)
Se7 0.0296(4) 0.0352(4) 0.0572(6) -0.0187(4) 0.0039(3) -0.0021(3)
Se8 0.0401(4) 0.0279(4) 0.0312(4) 0.0008(3) -0.0072(3) -0.0041(3)
Se9 0.0483(4) 0.0231(4) 0.0300(4) -0.0016(3) 0.0078(3) -0.0026(3)
Se10 0.0310(4) 0.0273(4) 0.0396(5) 0.0081(3) 0.0042(3) 0.0028(3)
Rb1 0.1380(11) 0.0628(7) 0.0423(6) 0.0057(5) -0.0031(7) -0.0284(7)
Rb2 0.0870(11) 0.0564(10) 0.1323(19) 0.0366(11) 0.0206(12) 0.0018(9)
Al1 0.0302(13) 0.0229(6) 0.0285(14) -0.0036(9) 0.0007(8) -0.0038(8)
Al2 0.0189(11) 0.0242(4) 0.0315(6) 0.0011(4) -0.0003(10) -0.0013(10)
Al3 0.0320(8) 0.0230(5) 0.0187(15) 0.0020(13) 0.0016(12) 0.0005(5)
Al4 0.0227(5) 0.019(3) 0.026(4) -0.0067(19) -0.001(2) -0.0008(16)
Al5 0.0285(19) 0.0201(6) 0.0265(19) -0.0007(12) 0.0011(11) 0.0021(11)
Ge1 0.0302(13) 0.0229(6) 0.0285(14) -0.0036(9) 0.0007(8) -0.0038(8)
Ge2 0.0189(11) 0.0242(4) 0.0315(6) 0.0011(4) -0.0003(10) -0.0013(10)
Ge3 0.0320(8) 0.0230(5) 0.0187(15) 0.0020(13) 0.0016(12) 0.0005(5)
Ge4 0.0227(5) 0.019(3) 0.026(4) -0.0067(19) -0.001(2) -0.0008(16)
Ge5 0.0285(19) 0.0201(6) 0.0265(19) -0.0007(12) 0.0011(11) 0.0021(11)

loop_
_atom_type_symbol
_atom_type_description
_atom_type_scat_dispersion_real
_atom_type_scat_dispersion_imag
_atom_type_scat_source
Al Al 0.0645 0.0514 'International Tables Vol C Tables 4.2.6.8 and 6.1.1.4'
Ge Ge 0.1547 1.8001 'International Tables Vol C Tables 4.2.6.8 and 6.1.1.4'
Se Se -0.0929 2.2259 'International Tables Vol C Tables 4.2.6.8 and 6.1.1.4'
Rb Rb -0.9393 2.9676 'International Tables Vol C Tables 4.2.6.8 and 6.1.1.4'

loop_
_geom_angle_atom_site_label_1
_geom_angle_atom_site_label_2
_geom_angle_atom_site_label_3
_geom_angle
_geom_angle_site_symmetry_1
_geom_angle_site_symmetry_3
_geom_angle_publ_flag
Al1 Se1 Ge1 82.1(18) 2 4_566 ?
Al1 Se1 Ge1 2.8(18) 2 2 ?
Ge1 Se1 Ge1 80.97(19) 4_566 2 ?
Al1 Se1 Al1 78(3) 2 4_566 ?
Ge1 Se1 Al1 4.7(13) 4_566 4_566 ?
Ge1 Se1 Al1 76.9(13) 2 4_566 ?
Al1 Se1 Rb2 125.4(17) 2 2_655 ?
Ge1 Se1 Rb2 102.76(9) 4_566 2_655 ?
Ge1 Se1 Rb2 128.18(13) 2 2_655 ?
Al1 Se1 Rb2 107.1(13) 4_566 2_655 ?
Al1 Se1 Rb2 90.3(18) 2 2 ?
Ge1 Se1 Rb2 120.66(12) 4_566 2 ?
Ge1 Se1 Rb2 88.67(13) 2 2 ?
Al1 Se1 Rb2 117.8(16) 4_566 2 ?
Rb2 Se1 Rb2 127.72(2) 2_655 2 ?
Al5 Se2 Ge2 101(3) 2_655 . ?
Al5 Se2 Ge5 3(2) 2_655 2_655 ?
Ge2 Se2 Ge5 100.8(3) . 2_655 ?
Al5 Se2 Al2 96(3) 2_655 . ?
Ge2 Se2 Al2 5.2(11) . . ?
Ge5 Se2 Al2 95.7(11) 2_655 . ?
Al5 Se2 Rb1 100(2) 2_655 4_575 ?
Ge2 Se2 Rb1 87.78(12) . 4_575 ?
Ge5 Se2 Rb1 97.2(2) 2_655 4_575 ?
Al2 Se2 Rb1 87.4(17) . 4_575 ?
Al5 Se2 Rb1 88(2) 2_655 4_576 ?
Ge2 Se2 Rb1 93.57(12) . 4_576 ?
Ge5 Se2 Rb1 90.8(2) 2_655 4_576 ?
Al2 Se2 Rb1 94.7(17) . 4_576 ?
Rb1 Se2 Rb1 171.50(5) 4_575 4_576 ?
Al1 Se3 Ge2 96.0(16) 2 . ?
Al1 Se3 Ge1 5.2(13) 2 2 ?
Ge2 Se3 Ge1 98.92(16) . 2 ?
Al1 Se3 Al2 98(2) 2 . ?
Ge2 Se3 Al2 5.2(11) . . ?
Ge1 Se3 Al2 101.5(15) 2 . ?
Al1 Se3 Rb1 138.0(13) 2 4_576 ?
Ge2 Se3 Rb1 94.15(11) . 4_576 ?
Ge1 Se3 Rb1 133.18(9) 2 4_576 ?
Al2 Se3 Rb1 95.4(16) . 4_576 ?
Al4 Se4 Ge2 101.1(9) . 2_545 ?
Al4 Se4 Ge4 4.9(9) . . ?
Ge2 Se4 Ge4 99.5(4) 2_545 . ?
Al4 Se4 Al2 104.9(17) . 2_545 ?
Ge2 Se4 Al2 3.8(15) 2_545 2_545 ?
Ge4 Se4 Al2 103.1(15) . 2_545 ?
Al4 Se4 Rb1 118.3(7) . 3_566 ?
Ge2 Se4 Rb1 76.43(11) 2_545 3_566 ?
Ge4 Se4 Rb1 122.5(3) . 3_566 ?
Al2 Se4 Rb1 75.3(16) 2_545 3_566 ?
Al4 Se4 Rb2 73.9(9) . . ?
Ge2 Se4 Rb2 136.77(12) 2_545 . ?
Ge4 Se4 Rb2 71.9(4) . . ?
Al2 Se4 Rb2 136.9(16) 2_545 . ?
Rb1 Se4 Rb2 144.52(3) 3_566 . ?
Al3 Se5 Ge3 96.1(8) 4_566 . ?
Al3 Se5 Ge3 4.7(10) 4_566 4_566 ?
Ge3 Se5 Ge3 100.6(2) . 4_566 ?
Al3 Se5 Al3 98.1(17) 4_566 . ?
Ge3 Se5 Al3 2.1(12) . . ?
Ge3 Se5 Al3 102.6(10) 4_566 . ?
Al3 Se5 Rb1 123.6(12) 4_566 2_545 ?
Ge3 Se5 Rb1 95.52(16) . 2_545 ?
Ge3 Se5 Rb1 121.41(15) 4_566 2_545 ?
Al3 Se5 Rb1 94.9(11) . 2_545 ?
Al2 Se6 Al4 96.7(19) . 2_655 ?
Al2 Se6 Ge2 2.9(18) . . ?
Al4 Se6 Ge2 99.5(9) 2_655 . ?
Al2 Se6 Ge4 94.6(17) . 2_655 ?
Al4 Se6 Ge4 4.9(9) 2_655 2_655 ?
Ge2 Se6 Ge4 97.3(4) . 2_655 ?
Al2 Se6 Rb2 120.3(18) . 2_655 ?
Al4 Se6 Rb2 85.0(9) 2_655 2_655 ?
Ge2 Se6 Rb2 119.77(11) . 2_655 ?
Ge4 Se6 Rb2 82.2(4) 2_655 2_655 ?
Ge4 Se7 Ge1 99.6(4) . . ?
Ge4 Se7 Al1 97.5(16) . . ?
Ge1 Se7 Al1 3.7(15) . . ?
Ge4 Se7 Al4 1.1(13) . . ?
Ge1 Se7 Al4 99.4(8) . . ?
Al1 Se7 Al4 97.3(17) . . ?
Ge4 Se7 Rb2 79.9(4) . . ?
Ge1 Se7 Rb2 96.88(12) . . ?
Al1 Se7 Rb2 93.5(15) . . ?
Al4 Se7 Rb2 78.8(9) . . ?
Al5 Se8 Ge5 3.6(19) . . ?
Al5 Se8 Al4 99(3) . . ?
Ge5 Se8 Al4 97.3(7) . . ?
Al5 Se8 Ge4 103(3) . . ?
Ge5 Se8 Ge4 102.0(4) . . ?
Al4 Se8 Ge4 5.5(8) . . ?
Al5 Se8 Rb1 126(2) . 3_565 ?
Ge5 Se8 Rb1 124.9(3) . 3_565 ?
Al4 Se8 Rb1 116.7(8) . 3_565 ?
Ge4 Se8 Rb1 115.2(4) . 3_565 ?
Al3 Se9 Ge5 96.0(8) . 4_565 ?
Al3 Se9 Ge3 5.3(8) . . ?
Ge5 Se9 Ge3 101.2(3) 4_565 . ?
Al3 Se9 Al5 97(3) . 4_565 ?
Ge5 Se9 Al5 1(3) 4_565 4_565 ?
Ge3 Se9 Al5 102(2) . 4_565 ?
Al3 Se9 Rb1 115.0(11) . 2_645 ?
Ge5 Se9 Rb1 89.2(3) 4_565 2_645 ?
Ge3 Se9 Rb1 114.12(15) . 2_645 ?
Al5 Se9 Rb1 88(2) 4_565 2_645 ?
Al3 Se9 Rb1 88.1(10) . 2_545 ?
Ge5 Se9 Rb1 133.8(3) 4_565 2_545 ?
Ge3 Se9 Rb1 84.97(13) . 2_545 ?
Al5 Se9 Rb1 135(2) 4_565 2_545 ?
Rb1 Se9 Rb1 130.14(4) 2_645 2_545 ?
Al5 Se10 Al3 113(2) . . ?
Al5 Se10 Ge3 109(2) . . ?
Al3 Se10 Ge3 5.3(8) . . ?
Al5 Se10 Ge5 3(2) . . ?
Al3 Se10 Ge5 110.2(10) . . ?
Ge3 Se10 Ge5 106.7(3) . . ?
Al5 Se10 Rb1 78.2(19) . 3_665 ?
Al3 Se10 Rb1 135.0(9) . 3_665 ?
Ge3 Se10 Rb1 139.46(12) . 3_665 ?
Ge5 Se10 Rb1 81.58(19) . 3_665 ?
Se2 Rb1 Se5 97.31(3) 4_576 2 ?
Se2 Rb1 Se3 113.18(4) 4_576 4_575 ?
Se5 Rb1 Se3 146.95(4) 2 4_575 ?
Se2 Rb1 Se2 171.50(5) 4_576 4_575 ?
Se5 Rb1 Se2 86.94(3) 2 4_575 ?
Se3 Rb1 Se2 64.65(3) 4_575 4_575 ?
Se2 Rb1 Se9 63.55(3) 4_576 2_655 ?
Se5 Rb1 Se9 103.78(4) 2 2_655 ?
Se3 Rb1 Se9 101.12(4) 4_575 2_655 ?
Se2 Rb1 Se9 108.33(4) 4_575 2_655 ?
Se2 Rb1 Se9 71.73(3) 4_576 2 ?
Se5 Rb1 Se9 60.43(3) 2 2 ?
Se3 Rb1 Se9 116.30(4) 4_575 2 ?
Se2 Rb1 Se9 116.74(4) 4_575 2 ?
Se9 Rb1 Se9 130.14(4) 2_655 2 ?
Se2 Rb1 Se8 123.81(5) 4_576 3_565 ?
Se5 Rb1 Se8 80.22(3) 2 3_565 ?
Se3 Rb1 Se8 72.51(3) 4_575 3_565 ?
Se2 Rb1 Se8 64.08(3) 4_575 3_565 ?
Se9 Rb1 Se8 171.51(4) 2_655 3_565 ?
Se9 Rb1 Se8 58.35(3) 2 3_565 ?
Se2 Rb1 Se10 121.56(4) 4_576 3_665 ?
Se5 Rb1 Se10 65.72(3) 2 3_665 ?
Se3 Rb1 Se10 105.44(4) 4_575 3_665 ?
Se2 Rb1 Se10 53.69(2) 4_575 3_665 ?
Se9 Rb1 Se10 67.34(3) 2_655 3_665 ?
Se9 Rb1 Se10 125.88(3) 2 3_665 ?
Se8 Rb1 Se10 108.41(3) 3_565 3_665 ?
Se2 Rb1 Se4 59.78(3) 4_576 3_566 ?
Se5 Rb1 Se4 127.56(4) 2 3_566 ?
Se3 Rb1 Se4 64.39(3) 4_575 3_566 ?
Se2 Rb1 Se4 122.91(4) 4_575 3_566 ?
Se9 Rb1 Se4 105.03(3) 2_655 3_566 ?
Se9 Rb1 Se4 67.44(3) 2 3_566 ?
Se8 Rb1 Se4 77.60(3) 3_565 3_566 ?
Se10 Rb1 Se4 166.68(4) 3_665 3_566 ?
Se2 Rb1 Ge2 34.69(7) 4_576 4_576 ?
Se5 Rb1 Ge2 129.35(7) 2 4_576 ?
Se3 Rb1 Ge2 78.74(7) 4_575 4_576 ?
Se2 Rb1 Ge2 143.09(7) 4_575 4_576 ?
Se9 Rb1 Ge2 73.11(5) 2_655 4_576 ?
Se9 Rb1 Ge2 82.78(4) 2 4_576 ?
Se8 Rb1 Ge2 110.34(6) 3_565 4_576 ?
Se10 Rb1 Ge2 140.33(6) 3_665 4_576 ?
Se4 Rb1 Ge2 32.94(5) 3_566 4_576 ?
Se2 Rb1 Al2 35.2(9) 4_576 4_576 ?
Se5 Rb1 Al2 131.0(9) 2 4_576 ?
Se3 Rb1 Al2 78.0(9) 4_575 4_576 ?
Se2 Rb1 Al2 141.9(9) 4_575 4_576 ?
Se9 Rb1 Al2 70.5(7) 2_655 4_576 ?
Se9 Rb1 Al2 85.7(6) 2 4_576 ?
Se8 Rb1 Al2 112.7(7) 3_565 4_576 ?
Se10 Rb1 Al2 137.6(7) 3_665 4_576 ?
Se4 Rb1 Al2 35.1(7) 3_566 4_576 ?
Ge2 Rb1 Al2 3.0(6) 4_576 4_576 ?
Se2 Rb1 Al5 138.5(15) 4_576 3_665 ?
Se5 Rb1 Al5 93.2(15) 2 3_665 ?
Se3 Rb1 Al5 72.7(15) 4_575 3_665 ?
Se2 Rb1 Al5 33.5(15) 4_575 3_665 ?
Se9 Rb1 Al5 74.9(15) 2_655 3_665 ?
Se9 Rb1 Al5 145.2(15) 2 3_665 ?
Se8 Rb1 Al5 97.5(15) 3_565 3_665 ?
Se10 Rb1 Al5 32.8(15) 3_665 3_665 ?
Se4 Rb1 Al5 136.3(15) 3_566 3_665 ?
Ge2 Rb1 Al5 131.4(15) 4_576 3_665 ?
Al2 Rb1 Al5 128.6(16) 4_576 3_665 ?
Se6 Rb2 Se6 180.00(2) 4_566 2_645 ?
Se6 Rb2 Se1 75.286(17) 4_566 4_566 ?
Se6 Rb2 Se1 104.714(17) 2_645 4_566 ?
Se6 Rb2 Se1 104.714(17) 4_566 2_645 ?
Se6 Rb2 Se1 75.286(17) 2_645 2_645 ?
Se1 Rb2 Se1 180.0 4_566 2_645 ?
Se6 Rb2 Se7 63.875(17) 4_566 3_656 ?
Se6 Rb2 Se7 116.125(17) 2_645 3_656 ?
Se1 Rb2 Se7 75.786(17) 4_566 3_656 ?
Se1 Rb2 Se7 104.214(17) 2_645 3_656 ?
Se6 Rb2 Se7 116.126(18) 4_566 . ?
Se6 Rb2 Se7 63.874(17) 2_645 . ?
Se1 Rb2 Se7 104.214(17) 4_566 . ?
Se1 Rb2 Se7 75.786(17) 2_645 . ?
Se7 Rb2 Se7 180.0 3_656 . ?
Se6 Rb2 Ge4 144.48(18) 4_566 . ?
Se6 Rb2 Ge4 35.52(18) 2_645 . ?
Se1 Rb2 Ge4 92.8(2) 4_566 . ?
Se1 Rb2 Ge4 87.2(2) 2_645 . ?
Se7 Rb2 Ge4 146.17(14) 3_656 . ?
Se7 Rb2 Ge4 33.83(14) . . ?
Se6 Rb2 Ge4 35.52(18) 4_566 3_656 ?
Se6 Rb2 Ge4 144.48(18) 2_645 3_656 ?
Se1 Rb2 Ge4 87.2(2) 4_566 3_656 ?
Se1 Rb2 Ge4 92.8(2) 2_645 3_656 ?
Se7 Rb2 Ge4 33.83(14) 3_656 3_656 ?
Se7 Rb2 Ge4 146.17(14) . 3_656 ?
Ge4 Rb2 Ge4 180.0 . 3_656 ?
Se6 Rb2 Se1 105.457(16) 4_566 4_666 ?
Se6 Rb2 Se1 74.543(16) 2_645 4_666 ?
Se1 Rb2 Se1 127.72(2) 4_566 4_666 ?
Se1 Rb2 Se1 52.28(2) 2_645 4_666 ?
Se7 Rb2 Se1 60.052(16) 3_656 4_666 ?
Se7 Rb2 Se1 119.947(16) . 4_666 ?
Ge4 Rb2 Se1 108.1(2) . 4_666 ?
Ge4 Rb2 Se1 71.9(2) 3_656 4_666 ?
Se6 Rb2 Se1 74.543(16) 4_566 2_545 ?
Se6 Rb2 Se1 105.457(16) 2_645 2_545 ?
Se1 Rb2 Se1 52.28(2) 4_566 2_545 ?
Se1 Rb2 Se1 127.72(2) 2_645 2_545 ?
Se7 Rb2 Se1 119.948(16) 3_656 2_545 ?
Se7 Rb2 Se1 60.053(16) . 2_545 ?
Ge4 Rb2 Se1 71.9(2) . 2_545 ?
Ge4 Rb2 Se1 108.1(2) 3_656 2_545 ?
Se1 Rb2 Se1 180.0 4_666 2_545 ?
Se6 Rb2 Al4 33.5(4) 4_566 3_656 ?
Se6 Rb2 Al4 146.5(4) 2_645 3_656 ?
Se1 Rb2 Al4 88.5(5) 4_566 3_656 ?
Se1 Rb2 Al4 91.5(5) 2_645 3_656 ?
Se7 Rb2 Al4 36.9(4) 3_656 3_656 ?
Se7 Rb2 Al4 143.1(4) . 3_656 ?
Ge4 Rb2 Al4 176.9(5) . 3_656 ?
Ge4 Rb2 Al4 3.1(5) 3_656 3_656 ?
Se1 Rb2 Al4 73.1(5) 4_666 3_656 ?
Se1 Rb2 Al4 106.9(5) 2_545 3_656 ?
Se6 Rb2 Al4 146.5(4) 4_566 . ?
Se6 Rb2 Al4 33.5(4) 2_645 . ?
Se1 Rb2 Al4 91.5(5) 4_566 . ?
Se1 Rb2 Al4 88.5(5) 2_645 . ?
Se7 Rb2 Al4 143.1(4) 3_656 . ?
Se7 Rb2 Al4 36.9(4) . . ?
Ge4 Rb2 Al4 3.1(5) . . ?
Ge4 Rb2 Al4 176.9(5) 3_656 . ?
Se1 Rb2 Al4 106.9(5) 4_666 . ?
Se1 Rb2 Al4 73.1(5) 2_545 . ?
Al4 Rb2 Al4 179.999(1) 3_656 . ?
Se1 Al1 Se3 120(2) 2_545 2_545 ?
Se1 Al1 Se1 102(3) 2_545 4_565 ?
Se3 Al1 Se1 104(3) 2_545 4_565 ?
Se1 Al1 Se7 115(3) 2_545 . ?
Se3 Al1 Se7 111(3) 2_545 . ?
Se1 Al1 Se7 102.0(19) 4_565 . ?
Se1 Al1 Al1 54.4(19) 2_545 3 ?
Se3 Al1 Al1 125(4) 2_545 3 ?
Se1 Al1 Al1 47.4(19) 4_565 3 ?
Se7 Al1 Al1 120(4) . 3 ?
Se6 Al2 Se3 121(3) . . ?
Se6 Al2 Se2 115(3) . . ?
Se3 Al2 Se2 105(3) . . ?
Se6 Al2 Se4 103(3) . 2 ?
Se3 Al2 Se4 109(2) . 2 ?
Se2 Al2 Se4 102(2) . 2 ?
Se6 Al2 Rb1 77.2(19) . 4_575 ?
Se3 Al2 Rb1 160(2) . 4_575 ?
Se2 Al2 Rb1 57.4(14) . 4_575 ?
Se4 Al2 Rb1 69.6(15) 2 4_575 ?
Se5 Al3 Se10 123.0(19) 4_565 . ?
Se5 Al3 Se9 116.0(18) 4_565 . ?
Se10 Al3 Se9 106.9(18) . . ?
Se5 Al3 Se5 95.3(16) 4_565 . ?
Se10 Al3 Se5 111.1(15) . . ?
Se9 Al3 Se5 101.8(15) . . ?
Se6 Al4 Se4 97.4(13) 2_645 . ?
Se6 Al4 Se8 117.6(14) 2_645 . ?
Se4 Al4 Se8 125.0(15) . . ?
Se6 Al4 Se7 109.6(13) 2_645 . ?
Se4 Al4 Se7 107.3(13) . . ?
Se8 Al4 Se7 99.6(11) . . ?
Se6 Al4 Rb2 61.5(8) 2_645 . ?
Se4 Al4 Rb2 73.9(10) . . ?
Se8 Al4 Rb2 159.5(11) . . ?
Se7 Al4 Rb2 64.3(7) . . ?
Se2 Al5 Se10 96(3) 2_645 . ?
Se2 Al5 Se8 116(4) 2_645 . ?
Se10 Al5 Se8 111(4) . . ?
Se2 Al5 Se9 108(4) 2_645 4_566 ?
Se10 Al5 Se9 116(4) . 4_566 ?
Se8 Al5 Se9 109(3) . 4_566 ?
Se2 Al5 Rb1 58.6(15) 2_645 3_665 ?
Se10 Al5 Rb1 69.0(18) . 3_665 ?
Se8 Al5 Rb1 79(2) . 3_665 ?
Se9 Al5 Rb1 167(4) 4_566 3_665 ?
Se7 Ge1 Se1 109.02(15) . 4_565 ?
Se7 Ge1 Se3 115.7(2) . 2_545 ?
Se1 Ge1 Se3 105.6(2) 4_565 2_545 ?
Se7 Ge1 Se1 114.0(2) . 2_545 ?
Se1 Ge1 Se1 99.04(19) 4_565 2_545 ?
Se3 Ge1 Se1 111.71(14) 2_545 2_545 ?
Se4 Ge2 Se6 101.69(18) 2 . ?
Se4 Ge2 Se3 115.84(15) 2 . ?
Se6 Ge2 Se3 114.57(15) . . ?
Se4 Ge2 Se2 107.58(15) 2 . ?
Se6 Ge2 Se2 109.65(15) . . ?
Se3 Ge2 Se2 107.23(18) . . ?
Se4 Ge2 Rb1 70.63(11) 2 4_575 ?
Se6 Ge2 Rb1 75.86(11) . 4_575 ?
Se3 Ge2 Rb1 164.57(17) . 4_575 ?
Se2 Ge2 Rb1 57.53(10) . 4_575 ?
Se5 Ge3 Se10 117.6(2) . . ?
Se5 Ge3 Se5 98.0(2) . 4_565 ?
Se10 Ge3 Se5 117.3(2) . 4_565 ?
Se5 Ge3 Se9 107.3(2) . . ?
Se10 Ge3 Se9 105.3(2) . . ?
Se5 Ge3 Se9 111.0(2) 4_565 . ?
Se7 Ge4 Se8 106.2(5) . . ?
Se7 Ge4 Se6 113.8(6) . 2_645 ?
Se8 Ge4 Se6 113.4(6) . 2_645 ?
Se7 Ge4 Se4 111.4(6) . . ?
Se8 Ge4 Se4 120.2(6) . . ?
Se6 Ge4 Se4 91.8(5) 2_645 . ?
Se7 Ge4 Rb2 66.3(4) . . ?
Se8 Ge4 Rb2 165.6(5) . . ?
Se6 Ge4 Rb2 62.2(4) 2_645 . ?
Se4 Ge4 Rb2 74.2(4) . . ?
Se9 Ge5 Se8 113.3(4) 4_566 . ?
Se9 Ge5 Se10 119.0(4) 4_566 . ?
Se8 Ge5 Se10 108.6(4) . . ?
Se9 Ge5 Se2 109.9(5) 4_566 2_645 ?
Se8 Ge5 Se2 111.9(4) . 2_645 ?
Se10 Ge5 Se2 92.2(3) . 2_645 ?

loop_
_geom_bond_atom_site_label_1
_geom_bond_atom_site_label_2
_geom_bond_distance
_geom_bond_site_symmetry_2
_geom_bond_publ_flag
Se1 Al1 2.21(6) 2 ?
Se1 Ge1 2.360(5) 4_566 ?
Se1 Ge1 2.388(4) 2 ?
Se1 Al1 2.44(7) 4_566 ?
Se1 Rb2 3.7700(8) 2_655 ?
Se1 Rb2 4.0907(8) 2 ?
Se2 Al5 2.30(10) 2_655 ?
Se2 Ge2 2.363(5) . ?
Se2 Ge5 2.392(10) 2_655 ?
Se2 Al2 2.40(7) . ?
Se2 Rb1 3.5023(14) 4_575 ?
Se2 Rb1 3.5584(14) 4_576 ?
Se3 Al1 2.34(7) 2 ?
Se3 Ge2 2.353(5) . ?
Se3 Ge1 2.365(6) 2 ?
Se3 Al2 2.38(7) . ?
Se3 Rb1 3.5421(15) 4_576 ?
Se4 Al4 2.29(3) . ?
Se4 Ge2 2.320(4) 2_545 ?
Se4 Ge4 2.399(15) . ?
Se4 Al2 2.47(6) 2_545 ?
Se4 Rb1 4.0258(16) 3_566 ?
Se4 Rb2 4.1381(8) . ?
Se5 Al3 2.25(4) 4_566 ?
Se5 Ge3 2.317(4) . ?
Se5 Ge3 2.363(6) 4_566 ?
Se5 Al3 2.52(3) . ?
Se5 Rb1 3.5395(15) 2_545 ?
Se6 Al2 2.16(5) . ?
Se6 Al4 2.29(4) 2_655 ?
Se6 Ge2 2.349(3) . ?
Se6 Ge4 2.396(15) 2_655 ?
Se6 Rb2 3.6491(8) 2_655 ?
Se7 Ge4 2.311(9) . ?
Se7 Ge1 2.329(5) . ?
Se7 Al1 2.47(6) . ?
Se7 Al4 2.53(2) . ?
Se7 Rb2 3.7999(11) . ?
Se8 Al5 2.33(11) . ?
Se8 Ge5 2.355(12) . ?
Se8 Al4 2.37(4) . ?
Se8 Ge4 2.374(17) . ?
Se8 Rb1 3.9431(17) 3_565 ?
Se9 Al3 2.35(5) . ?
Se9 Ge5 2.350(8) 4_565 ?
Se9 Ge3 2.372(6) . ?
Se9 Al5 2.49(8) 4_565 ?
Se9 Rb1 3.8478(17) 2_645 ?
Se9 Rb1 3.9354(16) 2_545 ?
Se10 Al5 2.30(10) . ?
Se10 Al3 2.33(5) . ?
Se10 Ge3 2.353(6) . ?
Se10 Ge5 2.357(11) . ?
Se10 Rb1 3.9754(17) 3_665 ?
Rb1 Se2 3.5023(14) 4_576 ?
Rb1 Se5 3.5395(15) 2 ?
Rb1 Se3 3.5422(15) 4_575 ?
Rb1 Se2 3.5583(14) 4_575 ?
Rb1 Se9 3.8478(17) 2_655 ?
Rb1 Se9 3.9354(16) 2 ?
Rb1 Se8 3.9430(17) 3_565 ?
Rb1 Se10 3.9755(17) 3_665 ?
Rb1 Se4 4.0259(16) 3_566 ?
Rb1 Ge2 4.148(5) 4_576 ?
Rb1 Al2 4.15(7) 4_576 ?
Rb1 Al5 4.17(7) 3_665 ?
Rb2 Se6 3.6490(8) 4_566 ?
Rb2 Se6 3.6490(8) 2_645 ?
Rb2 Se1 3.7700(8) 4_566 ?
Rb2 Se1 3.7700(8) 2_645 ?
Rb2 Se7 3.7999(11) 3_656 ?
Rb2 Ge4 4.086(16) . ?
Rb2 Ge4 4.086(16) 3_656 ?
Rb2 Se1 4.0907(8) 4_666 ?
Rb2 Se1 4.0907(8) 2_545 ?
Rb2 Al4 4.14(4) 3_656 ?
Rb2 Al4 4.14(4) . ?
Al1 Se1 2.21(6) 2_545 ?
Al1 Se3 2.34(7) 2_545 ?
Al1 Se1 2.44(7) 4_565 ?
Al1 Al1 2.93(14) 3 ?
Al2 Se4 2.47(6) 2 ?
Al2 Rb1 4.15(7) 4_575 ?
Al3 Se5 2.25(4) 4_565 ?
Al4 Se6 2.29(4) 2_645 ?
Al5 Se2 2.30(9) 2_645 ?
Al5 Se9 2.49(8) 4_566 ?
Al5 Rb1 4.17(7) 3_665 ?
Ge1 Se1 2.360(5) 4_565 ?
Ge1 Se3 2.365(6) 2_545 ?
Ge1 Se1 2.388(4) 2_545 ?
Ge2 Se4 2.320(4) 2 ?
Ge2 Rb1 4.148(5) 4_575 ?
Ge3 Se5 2.363(6) 4_565 ?
Ge4 Se6 2.396(15) 2_645 ?
Ge5 Se9 2.350(8) 4_566 ?
Ge5 Se2 2.392(10) 2_645 ?
